data_4335347
loop_
_publ_author_name
'Vladimir B. Arion'
'Sonja Platzer'
'Peter Rapta'
'Peter Machata'
'Martin Breza'
'Daniel Vegh'
'Lothar Dunsch'
'Joshua Telser'
'Sergiu Shova'
'Tatiana C.O. Mac Leod'
'Armando J.L. Pombeiro'

_publ_section_title
;
 Marked Stabilization of Redox States and Enhanced Catalytic Activity in
 Galactose Oxidase Models Based on Transition Metal
 S-Methylisothiosemicarbazonates with -SR Group in Ortho Position to the
 Phenolic Oxygen
;
_journal_name_full 'Inorganic Chemistry'
_journal_page_first 7524
_journal_page_last 7540
_journal_paper_doi 10.1021/ic4004966
_journal_volume 52
_journal_year 2013
_chemical_formula_moiety 'C25 H27 N3 Ni O3 S2'
_chemical_formula_sum 'C25 H27 N3 Ni O3 S2'
_chemical_formula_weight 540.33
_chemical_name_systematic
; 
[(9-(2'-oxy-3'-phenylthio-5'-tert-butylphenyl)-6-methylthio-3-acetyl-5,7,8-
triazanona-3,6,8-trienato(-)-2'-olato(-) kappaO,kappaO',kappaN^5^, kappaN^8^)
nickel(II)]   
;
_space_group_IT_number 14
_symmetry_cell_setting monoclinic
_symmetry_space_group_name_Hall '-P 2ybc'
_symmetry_space_group_name_H-M 'P 1 21/c 1'
_atom_sites_solution_hydrogens geom
_atom_sites_solution_primary direct
_atom_sites_solution_secondary difmap
_audit_creation_method SHELXL-97
_cell_angle_alpha 90.00
_cell_angle_beta 96.593(9)
_cell_angle_gamma 90.00
_cell_formula_units_Z 4
_cell_length_a 19.402(3)
_cell_length_b 17.236(2)
_cell_length_c 7.4354(9)
_cell_measurement_reflns_used 6623
_cell_measurement_temperature 100(2)
_cell_measurement_theta_max 25.27
_cell_measurement_theta_min 2.42
_cell_volume 2470.0(6)
_computing_cell_refinement 'Bruker SAINT'
_computing_data_collection 'Bruker APEX2'
_computing_data_reduction 'Bruker SAINT'
_computing_molecular_graphics 'Bruker SHELXTL'
_computing_publication_material 'Bruker SHELXTL'
_computing_structure_refinement 'SHELXL-97 (Sheldrick, 2008)'
_computing_structure_solution 'SHELXS-97 (Sheldrick, 2008)'
_diffrn_ambient_temperature 100(2)
_diffrn_measured_fraction_theta_full 0.989
_diffrn_measured_fraction_theta_max 0.989
_diffrn_measurement_device_type 'Bruker APEX-II CCD'
_diffrn_measurement_method '\f and \w scans'
_diffrn_radiation_monochromator graphite
_diffrn_radiation_source 'fine-focus sealed tube'
_diffrn_radiation_type MoK\a
_diffrn_radiation_wavelength 0.71073
_diffrn_reflns_av_R_equivalents 0.1573
_diffrn_reflns_av_sigmaI/netI 0.0754
_diffrn_reflns_limit_h_max 23
_diffrn_reflns_limit_h_min -23
_diffrn_reflns_limit_k_max 20
_diffrn_reflns_limit_k_min -20
_diffrn_reflns_limit_l_max 8
_diffrn_reflns_limit_l_min -8
_diffrn_reflns_number 48994
_diffrn_reflns_theta_full 25.52
_diffrn_reflns_theta_max 25.52
_diffrn_reflns_theta_min 2.11
_exptl_absorpt_coefficient_mu 0.987
_exptl_absorpt_correction_T_max 0.9902
_exptl_absorpt_correction_T_min 0.7561
_exptl_absorpt_correction_type multi-scan
_exptl_absorpt_process_details SADABS
_exptl_crystal_colour orange
_exptl_crystal_density_diffrn 1.453
_exptl_crystal_description plate
_exptl_crystal_F_000 1128
_exptl_crystal_size_max 0.30
_exptl_crystal_size_mid 0.30
_exptl_crystal_size_min 0.01
_refine_diff_density_max 1.496
_refine_diff_density_min -0.680
_refine_diff_density_rms 0.115
_refine_ls_extinction_method none
_refine_ls_goodness_of_fit_ref 1.048
_refine_ls_hydrogen_treatment constr
_refine_ls_matrix_type full
_refine_ls_number_parameters 309
_refine_ls_number_reflns 4555
_refine_ls_number_restraints 0
_refine_ls_restrained_S_all 1.048
_refine_ls_R_factor_all 0.1046
_refine_ls_R_factor_gt 0.0651
_refine_ls_shift/su_max 0.000
_refine_ls_shift/su_mean 0.000
_refine_ls_structure_factor_coef Fsqd
_refine_ls_weighting_details 'calc w=1/[\s^2^(Fo^2^)+(0.0435P)^2^+17.2838P] where P=(Fo^2^+2Fc^2^)/3'
_refine_ls_weighting_scheme calc
_refine_ls_wR_factor_gt 0.1467
_refine_ls_wR_factor_ref 0.1688
_reflns_number_gt 3214
_reflns_number_total 4555
_reflns_threshold_expression >2sigma(I)
_cod_data_source_file ic4004966_si_002_5.cif
_cod_data_source_block vlar027
_cod_original_cell_volume 2470.1(5)
_cod_database_code 4335347

loop_
_symmetry_equiv_pos_as_xyz
'x, y, z'
'-x, y+1/2, -z+1/2'
'-x, -y, -z'
'x, -y-1/2, z-1/2'

loop_
_atom_site_label
_atom_site_type_symbol
_atom_site_fract_x
_atom_site_fract_y
_atom_site_fract_z
_atom_site_U_iso_or_equiv
_atom_site_adp_type
_atom_site_occupancy
_atom_site_symmetry_multiplicity
_atom_site_calc_flag
_atom_site_refinement_flags
Ni1 Ni 0.03423(4) 0.46537(4) 0.21260(9) 0.0179(2) Uani 1 1 d .
S1 S -0.14206(8) 0.60514(9) 0.3267(2) 0.0252(4) Uani 1 1 d .
S2 S 0.24454(9) 0.35439(9) 0.1475(2) 0.0288(4) Uani 1 1 d .
O1 O 0.1249(2) 0.4387(2) 0.2062(5) 0.0211(9) Uani 1 1 d .
O2 O 0.0111(2) 0.3757(2) 0.0823(5) 0.0200(9) Uani 1 1 d .
O3 O -0.1806(2) 0.2681(2) 0.0088(6) 0.0325(11) Uani 1 1 d .
N1 N 0.0528(2) 0.5563(2) 0.3334(6) 0.0172(10) Uani 1 1 d .
N2 N -0.0049(2) 0.6000(3) 0.3729(6) 0.0189(10) Uani 1 1 d .
N3 N -0.0557(3) 0.4929(3) 0.2223(6) 0.0216(11) Uani 1 1 d .
C1 C 0.1782(3) 0.4773(3) 0.2706(7) 0.0193(12) Uani 1 1 d .
C2 C 0.2456(3) 0.4464(3) 0.2562(8) 0.0205(13) Uani 1 1 d .
C3 C 0.3046(3) 0.4849(3) 0.3229(8) 0.0246(13) Uani 1 1 d .
H3 H 0.3483 0.4608 0.3164 0.030 Uiso 1 1 calc R
C4 C 0.3027(3) 0.5599(3) 0.4017(8) 0.0231(13) Uani 1 1 d .
C5 C 0.2395(3) 0.5913(3) 0.4169(7) 0.0211(13) Uani 1 1 d .
H5 H 0.2370 0.6411 0.4704 0.025 Uiso 1 1 calc R
C6 C 0.1770(3) 0.5521(3) 0.3557(7) 0.0181(12) Uani 1 1 d .
C7 C 0.1132(3) 0.5865(3) 0.3831(7) 0.0188(12) Uani 1 1 d .
H7 H 0.1145 0.6354 0.4423 0.023 Uiso 1 1 calc R
C8 C -0.0608(3) 0.5647(3) 0.3096(8) 0.0218(13) Uani 1 1 d .
C9 C -0.1106(3) 0.4514(3) 0.1683(7) 0.0210(13) Uani 1 1 d .
H9 H -0.1543 0.4725 0.1884 0.025 Uiso 1 1 calc R
C10 C -0.1112(3) 0.3789(3) 0.0837(7) 0.0202(12) Uani 1 1 d .
C11 C -0.0477(3) 0.3472(3) 0.0365(7) 0.0218(13) Uani 1 1 d .
C12 C -0.0462(3) 0.2767(3) -0.0848(8) 0.0227(13) Uani 1 1 d .
H12A H -0.0070 0.2810 -0.1565 0.034 Uiso 1 1 calc R
H12B H -0.0896 0.2739 -0.1661 0.034 Uiso 1 1 calc R
H12C H -0.0410 0.2298 -0.0102 0.034 Uiso 1 1 calc R
C13 C -0.1778(3) 0.3373(4) 0.0498(8) 0.0258(14) Uani 1 1 d .
C14 C -0.2444(3) 0.3801(4) 0.0667(8) 0.0278(14) Uani 1 1 d .
H14A H -0.2839 0.3456 0.0319 0.042 Uiso 1 1 calc R
H14B H -0.2475 0.4255 -0.0130 0.042 Uiso 1 1 calc R
H14C H -0.2453 0.3969 0.1923 0.042 Uiso 1 1 calc R
C15 C -0.1194(3) 0.6901(3) 0.4621(9) 0.0279(14) Uani 1 1 d .
H15A H -0.1616 0.7186 0.4813 0.042 Uiso 1 1 calc R
H15B H -0.0890 0.7236 0.3993 0.042 Uiso 1 1 calc R
H15C H -0.0951 0.6744 0.5793 0.042 Uiso 1 1 calc R
C16 C 0.3328(3) 0.3473(3) 0.1079(8) 0.0275(14) Uani 1 1 d .
C17 C 0.3768(3) 0.2958(4) 0.2057(9) 0.0306(15) Uani 1 1 d .
H17 H 0.3597 0.2634 0.2941 0.037 Uiso 1 1 calc R
C18 C 0.4456(4) 0.2911(4) 0.1752(9) 0.0356(16) Uani 1 1 d .
H18 H 0.4757 0.2552 0.2422 0.043 Uiso 1 1 calc R
C19 C 0.4710(4) 0.3383(4) 0.0479(9) 0.0340(16) Uani 1 1 d .
H19 H 0.5185 0.3356 0.0286 0.041 Uiso 1 1 calc R
C20 C 0.4271(4) 0.3892(4) -0.0508(9) 0.0376(17) Uani 1 1 d .
H20 H 0.4446 0.4220 -0.1379 0.045 Uiso 1 1 calc R
C21 C 0.3583(4) 0.3934(4) -0.0250(9) 0.0360(16) Uani 1 1 d .
H21 H 0.3280 0.4273 -0.0971 0.043 Uiso 1 1 calc R
C22 C 0.3721(3) 0.5995(3) 0.4645(8) 0.0264(14) Uani 1 1 d .
C23 C 0.3611(3) 0.6816(4) 0.5332(9) 0.0317(15) Uani 1 1 d .
H23A H 0.4062 0.7056 0.5717 0.048 Uiso 1 1 calc R
H23B H 0.3337 0.6794 0.6360 0.048 Uiso 1 1 calc R
H23C H 0.3362 0.7126 0.4358 0.048 Uiso 1 1 calc R
C24 C 0.4115(4) 0.5518(4) 0.6157(9) 0.0369(16) Uani 1 1 d .
H24A H 0.4559 0.5769 0.6556 0.055 Uiso 1 1 calc R
H24B H 0.4200 0.4996 0.5707 0.055 Uiso 1 1 calc R
H24C H 0.3840 0.5481 0.7179 0.055 Uiso 1 1 calc R
C25 C 0.4160(4) 0.6064(4) 0.3039(9) 0.0356(16) Uani 1 1 d .
H25A H 0.4602 0.6319 0.3449 0.053 Uiso 1 1 calc R
H25B H 0.3907 0.6373 0.2071 0.053 Uiso 1 1 calc R
H25C H 0.4249 0.5545 0.2579 0.053 Uiso 1 1 calc R

loop_
_atom_site_aniso_label
_atom_site_aniso_U_11
_atom_site_aniso_U_22
_atom_site_aniso_U_33
_atom_site_aniso_U_23
_atom_site_aniso_U_13
_atom_site_aniso_U_12
Ni1 0.0292(4) 0.0109(3) 0.0142(4) 0.0001(3) 0.0056(3) -0.0001(3)
S1 0.0280(8) 0.0221(8) 0.0261(8) -0.0018(6) 0.0057(6) 0.0026(7)
S2 0.0329(9) 0.0188(8) 0.0354(9) -0.0086(7) 0.0075(7) 0.0017(7)
O1 0.025(2) 0.0154(19) 0.023(2) 0.0000(16) 0.0012(17) -0.0041(17)
O2 0.026(2) 0.0134(19) 0.020(2) 0.0014(16) 0.0026(17) -0.0007(17)
O3 0.040(3) 0.016(2) 0.041(3) 0.002(2) 0.002(2) -0.0057(19)
N1 0.027(3) 0.011(2) 0.015(2) 0.0014(18) 0.008(2) 0.0045(19)
N2 0.026(3) 0.011(2) 0.021(2) 0.0042(19) 0.007(2) 0.002(2)
N3 0.032(3) 0.019(2) 0.014(2) 0.006(2) 0.002(2) -0.004(2)
C1 0.035(4) 0.013(3) 0.010(2) 0.004(2) 0.003(2) 0.005(3)
C2 0.028(3) 0.013(3) 0.021(3) 0.001(2) 0.005(2) 0.002(2)
C3 0.028(3) 0.023(3) 0.024(3) 0.000(3) 0.006(3) 0.004(3)
C4 0.032(4) 0.016(3) 0.022(3) 0.002(2) 0.005(3) -0.003(2)
C5 0.028(3) 0.017(3) 0.018(3) -0.001(2) 0.004(2) 0.001(2)
C6 0.025(3) 0.012(3) 0.018(3) 0.005(2) 0.006(2) 0.001(2)
C7 0.026(3) 0.014(3) 0.016(3) 0.002(2) 0.004(2) 0.000(2)
C8 0.030(3) 0.020(3) 0.018(3) 0.004(2) 0.010(2) -0.001(3)
C9 0.033(3) 0.019(3) 0.012(3) 0.004(2) 0.003(2) 0.008(3)
C10 0.032(3) 0.017(3) 0.012(3) 0.006(2) 0.002(2) -0.004(2)
C11 0.032(4) 0.019(3) 0.015(3) 0.011(2) 0.004(2) -0.001(3)
C12 0.038(4) 0.011(3) 0.019(3) 0.001(2) 0.001(3) -0.001(3)
C13 0.034(4) 0.027(3) 0.016(3) 0.005(2) 0.004(3) -0.001(3)
C14 0.029(4) 0.025(3) 0.029(3) 0.003(3) 0.003(3) -0.008(3)
C15 0.031(4) 0.018(3) 0.035(3) -0.004(3) 0.007(3) 0.001(3)
C16 0.035(4) 0.020(3) 0.028(3) -0.005(3) 0.006(3) 0.002(3)
C17 0.038(4) 0.025(3) 0.030(3) 0.003(3) 0.007(3) 0.002(3)
C18 0.038(4) 0.036(4) 0.033(4) 0.003(3) 0.004(3) 0.007(3)
C19 0.036(4) 0.033(4) 0.035(4) -0.009(3) 0.009(3) 0.005(3)
C20 0.047(4) 0.029(4) 0.039(4) 0.007(3) 0.018(3) 0.005(3)
C21 0.052(5) 0.025(3) 0.032(4) 0.005(3) 0.009(3) 0.009(3)
C22 0.031(4) 0.024(3) 0.024(3) 0.000(3) 0.004(3) -0.002(3)
C23 0.033(4) 0.023(3) 0.040(4) -0.004(3) 0.007(3) -0.006(3)
C24 0.042(4) 0.028(4) 0.038(4) -0.001(3) -0.005(3) -0.002(3)
C25 0.034(4) 0.033(4) 0.042(4) -0.003(3) 0.011(3) -0.005(3)

loop_
_atom_type_symbol
_atom_type_description
_atom_type_scat_dispersion_real
_atom_type_scat_dispersion_imag
_atom_type_scat_source
C C 0.0033 0.0016 'International Tables Vol C Tables 4.2.6.8 and 6.1.1.4'
H H 0.0000 0.0000 'International Tables Vol C Tables 4.2.6.8 and 6.1.1.4'
N N 0.0061 0.0033 'International Tables Vol C Tables 4.2.6.8 and 6.1.1.4'
O O 0.0106 0.0060 'International Tables Vol C Tables 4.2.6.8 and 6.1.1.4'
S S 0.1246 0.1234 'International Tables Vol C Tables 4.2.6.8 and 6.1.1.4'
Ni Ni 0.3393 1.1124 'International Tables Vol C Tables 4.2.6.8 and 6.1.1.4'

loop_
_geom_angle_atom_site_label_1
_geom_angle_atom_site_label_2
_geom_angle_atom_site_label_3
_geom_angle
N1 Ni1 N3 83.8(2)
N1 Ni1 O1 95.38(19)
N3 Ni1 O1 179.1(2)
N1 Ni1 O2 176.72(19)
N3 Ni1 O2 93.60(19)
O1 Ni1 O2 87.25(17)
C8 S1 C15 101.6(3)
C16 S2 C2 100.1(3)
C1 O1 Ni1 126.9(4)
C11 O2 Ni1 128.9(4)
C7 N1 N2 116.1(4)
C7 N1 Ni1 127.4(4)
N2 N1 Ni1 116.5(3)
C8 N2 N1 109.2(5)
C9 N3 C8 121.7(5)
C9 N3 Ni1 126.6(4)
C8 N3 Ni1 111.5(4)
O1 C1 C2 119.1(5)
O1 C1 C6 125.4(5)
C2 C1 C6 115.5(5)
C3 C2 C1 121.9(5)
C3 C2 S2 124.2(5)
C1 C2 S2 113.9(4)
C2 C3 C4 122.0(6)
C2 C3 H3 119.0
C4 C3 H3 119.0
C5 C4 C3 117.6(5)
C5 C4 C22 124.6(5)
C3 C4 C22 117.8(5)
C4 C5 C6 122.1(5)
C4 C5 H5 118.9
C6 C5 H5 118.9
C7 C6 C5 119.1(5)
C7 C6 C1 120.1(5)
C5 C6 C1 120.8(5)
N1 C7 C6 124.8(5)
N1 C7 H7 117.6
C6 C7 H7 117.6
N2 C8 N3 119.0(5)
N2 C8 S1 121.1(4)
N3 C8 S1 119.9(4)
N3 C9 C10 126.2(6)
N3 C9 H9 116.9
C10 C9 H9 116.9
C9 C10 C11 119.4(5)
C9 C10 C13 118.2(5)
C11 C10 C13 122.4(5)
O2 C11 C10 124.5(5)
O2 C11 C12 113.4(5)
C10 C11 C12 122.0(5)
C11 C12 H12A 109.5
C11 C12 H12B 109.5
H12A C12 H12B 109.5
C11 C12 H12C 109.5
H12A C12 H12C 109.5
H12B C12 H12C 109.5
O3 C13 C10 121.8(6)
O3 C13 C14 118.7(6)
C10 C13 C14 119.5(5)
C13 C14 H14A 109.5
C13 C14 H14B 109.5
H14A C14 H14B 109.5
C13 C14 H14C 109.5
H14A C14 H14C 109.5
H14B C14 H14C 109.5
S1 C15 H15A 109.5
S1 C15 H15B 109.5
H15A C15 H15B 109.5
S1 C15 H15C 109.5
H15A C15 H15C 109.5
H15B C15 H15C 109.5
C17 C16 C21 119.4(6)
C17 C16 S2 120.4(5)
C21 C16 S2 120.2(5)
C16 C17 C18 120.1(6)
C16 C17 H17 120.0
C18 C17 H17 120.0
C19 C18 C17 120.3(6)
C19 C18 H18 119.8
C17 C18 H18 119.8
C18 C19 C20 119.6(7)
C18 C19 H19 120.2
C20 C19 H19 120.2
C21 C20 C19 120.8(6)
C21 C20 H20 119.6
C19 C20 H20 119.6
C20 C21 C16 119.8(6)
C20 C21 H21 120.1
C16 C21 H21 120.1
C24 C22 C23 109.4(5)
C24 C22 C4 109.4(5)
C23 C22 C4 111.2(5)
C24 C22 C25 109.6(6)
C23 C22 C25 107.3(5)
C4 C22 C25 109.9(5)
C22 C23 H23A 109.5
C22 C23 H23B 109.5
H23A C23 H23B 109.5
C22 C23 H23C 109.5
H23A C23 H23C 109.5
H23B C23 H23C 109.5
C22 C24 H24A 109.5
C22 C24 H24B 109.5
H24A C24 H24B 109.5
C22 C24 H24C 109.5
H24A C24 H24C 109.5
H24B C24 H24C 109.5
C22 C25 H25A 109.5
C22 C25 H25B 109.5
H25A C25 H25B 109.5
C22 C25 H25C 109.5
H25A C25 H25C 109.5
H25B C25 H25C 109.5

loop_
_geom_bond_atom_site_label_1
_geom_bond_atom_site_label_2
_geom_bond_distance
Ni1 N1 1.822(4)
Ni1 N3 1.818(5)
Ni1 O1 1.824(4)
Ni1 O2 1.852(4)
S1 C8 1.741(6)
S1 C15 1.803(6)
S2 C16 1.775(7)
S2 C2 1.779(6)
O1 C1 1.277(7)
O2 C11 1.253(7)
O3 C13 1.230(7)
N1 C7 1.297(7)
N1 N2 1.408(6)
N2 C8 1.284(7)
N3 C9 1.307(7)
N3 C8 1.406(7)
C1 C2 1.426(8)
C1 C6 1.438(7)
C2 C3 1.367(8)
C3 C4 1.422(8)
C3 H3 0.9500
C4 C5 1.357(8)
C4 C22 1.534(8)
C5 C6 1.416(8)
C5 H5 0.9500
C6 C7 1.408(8)
C7 H7 0.9500
C9 C10 1.399(8)
C9 H9 0.9500
C10 C11 1.428(8)
C10 C13 1.474(8)
C11 C12 1.515(8)
C12 H12A 0.9800
C12 H12B 0.9800
C12 H12C 0.9800
C13 C14 1.507(9)
C14 H14A 0.9800
C14 H14B 0.9800
C14 H14C 0.9800
C15 H15A 0.9800
C15 H15B 0.9800
C15 H15C 0.9800
C16 C17 1.379(9)
C16 C21 1.401(9)
C17 C18 1.384(9)
C17 H17 0.9500
C18 C19 1.381(9)
C18 H18 0.9500
C19 C20 1.376(9)
C19 H19 0.9500
C20 C21 1.372(10)
C20 H20 0.9500
C21 H21 0.9500
C22 C24 1.526(9)
C22 C23 1.528(8)
C22 C25 1.550(9)
C23 H23A 0.9800
C23 H23B 0.9800
C23 H23C 0.9800
C24 H24A 0.9800
C24 H24B 0.9800
C24 H24C 0.9800
C25 H25A 0.9800
C25 H25B 0.9800
C25 H25C 0.9800

loop_
_geom_torsion_atom_site_label_1
_geom_torsion_atom_site_label_2
_geom_torsion_atom_site_label_3
_geom_torsion_atom_site_label_4
_geom_torsion
N1 Ni1 O1 C1 -0.2(4)
O2 Ni1 O1 C1 177.8(4)
N3 Ni1 O2 C11 -4.4(5)
O1 Ni1 O2 C11 175.2(4)
N3 Ni1 N1 C7 -178.0(5)
O1 Ni1 N1 C7 2.4(5)
N3 Ni1 N1 N2 0.1(3)
O1 Ni1 N1 N2 -179.5(3)
C7 N1 N2 C8 177.4(5)
Ni1 N1 N2 C8 -0.9(5)
N1 Ni1 N3 C9 -175.0(5)
O2 Ni1 N3 C9 7.0(5)
N1 Ni1 N3 C8 0.7(4)
O2 Ni1 N3 C8 -177.3(4)
Ni1 O1 C1 C2 178.7(4)
Ni1 O1 C1 C6 -2.7(7)
O1 C1 C2 C3 -179.8(5)
C6 C1 C2 C3 1.5(8)
O1 C1 C2 S2 -0.5(7)
C6 C1 C2 S2 -179.2(4)
C16 S2 C2 C3 -13.9(6)
C16 S2 C2 C1 166.8(4)
C1 C2 C3 C4 -3.6(9)
S2 C2 C3 C4 177.2(4)
C2 C3 C4 C5 3.1(9)
C2 C3 C4 C22 -177.3(5)
C3 C4 C5 C6 -0.7(8)
C22 C4 C5 C6 179.7(5)
C4 C5 C6 C7 177.2(5)
C4 C5 C6 C1 -1.3(8)
O1 C1 C6 C7 3.9(8)
C2 C1 C6 C7 -177.5(5)
O1 C1 C6 C5 -177.7(5)
C2 C1 C6 C5 0.9(7)
N2 N1 C7 C6 -179.9(5)
Ni1 N1 C7 C6 -1.8(8)
C5 C6 C7 N1 -179.9(5)
C1 C6 C7 N1 -1.5(8)
N1 N2 C8 N3 1.5(7)
N1 N2 C8 S1 -177.3(4)
C9 N3 C8 N2 174.4(5)
Ni1 N3 C8 N2 -1.5(6)
C9 N3 C8 S1 -6.8(7)
Ni1 N3 C8 S1 177.3(3)
C15 S1 C8 N2 -5.5(5)
C15 S1 C8 N3 175.7(4)
C8 N3 C9 C10 -178.7(5)
Ni1 N3 C9 C10 -3.4(8)
N3 C9 C10 C11 -5.1(8)
N3 C9 C10 C13 173.7(5)
Ni1 O2 C11 C10 -2.2(8)
Ni1 O2 C11 C12 174.6(3)
C9 C10 C11 O2 8.0(8)
C13 C10 C11 O2 -170.8(5)
C9 C10 C11 C12 -168.6(5)
C13 C10 C11 C12 12.6(8)
C9 C10 C13 O3 -165.8(5)
C11 C10 C13 O3 13.0(8)
C9 C10 C13 C14 13.7(8)
C11 C10 C13 C14 -167.5(5)
C2 S2 C16 C17 108.7(5)
C2 S2 C16 C21 -72.2(6)
C21 C16 C17 C18 1.5(9)
S2 C16 C17 C18 -179.4(5)
C16 C17 C18 C19 0.5(10)
C17 C18 C19 C20 -1.0(10)
C18 C19 C20 C21 -0.4(10)
C19 C20 C21 C16 2.4(10)
C17 C16 C21 C20 -2.9(10)
S2 C16 C21 C20 178.0(5)
C5 C4 C22 C24 116.5(6)
C3 C4 C22 C24 -63.1(7)
C5 C4 C22 C23 -4.5(8)
C3 C4 C22 C23 175.9(5)
C5 C4 C22 C25 -123.1(6)
C3 C4 C22 C25 57.3(7)
